data_9001291
loop_
_publ_author_name
'Groat, L. A.'
'Raudsepp, M.'
'Hawthorne, F. C.'
'Ercit, T. S.'
'Sherriff, B. L.'
'Hartman, J. S.'

_publ_section_title
;
 The amblygonite-montebrasite series: Characterization by single-crystal
 structure refinement, infrared spectroscopy and multinuclear MAS-NMR
 spectroscopy
 sample AF-43
;
_journal_name_full 'American Mineralogist'
_journal_page_first 992
_journal_page_last 1008
_journal_volume 75
_journal_year 1990
_chemical_formula_sum 'Al F0.089 H0.911 Li O4.911 P'
_chemical_name_mineral Montebrasite
_space_group_IT_number 2
_symmetry_space_group_name_Hall '-P 1 (1/2*x+1/2*y,1/2*x-1/2*y,-z)'
_symmetry_space_group_name_H-M 'C -1'
_cell_angle_alpha 91.22
_cell_angle_beta 117.91
_cell_angle_gamma 91.67
_cell_length_a 6.713
_cell_length_b 7.711
_cell_length_c 7.0102
_cell_formula_units_Z 4
_cell_volume 320.280
_database_code_amcsd 0001321
_exptl_crystal_density_diffrn 3.029
_cod_original_formula_sum 'P Al O4.911 F.089 Li H.911'
_cod_database_code 9001291

loop_
_space_group_symop_operation_xyz
x,y,z
1/2+x,1/2+y,z
-x,-y,-z
1/2-x,1/2-y,-z

loop_
_atom_site_label
_atom_site_fract_x
_atom_site_fract_y
_atom_site_fract_z
_atom_site_occupancy
_atom_site_U_iso_or_equiv
P -0.01576 0.34196 0.26542 1.00000 0.00520
Al1 0.00000 0.00000 0.00000 1.00000 0.00580
Al2 0.00000 0.00000 0.50000 1.00000 0.00560
O1 -0.31720 0.01560 -0.15790 1.00000 0.00800
O2 0.29830 0.05840 0.57580 1.00000 0.00790
O3 0.10100 -0.22360 -0.38950 1.00000 0.00750
O4 0.02660 0.23570 0.10260 1.00000 0.00860
O-h 0.04420 0.08820 -0.22780 0.91100 0.00790
F 0.04420 0.08820 -0.22780 0.08900 0.00790
Li1 0.06000 -0.31800 0.28500 0.50000 0.01180
Li2 0.08000 -0.32200 0.33100 0.50000 0.01180
H 0.17800 0.13200 0.85000 0.91100 0.01000

loop_
_cod_related_entry_id
_cod_related_entry_database
_cod_related_entry_code
1 AMCSD 0001321
